data_7207058
loop_
_publ_author_name
'Kan, Wei-Qiu'
'Ma, Jian-Fang'
'Liu, Bo'
'Yang, Jin'

_publ_section_title
;
 A series of coordination polymers based on
 5,5&#x2032;-(ethane-1,2-diyl)-bis(oxy)diisophthalic acid and structurally
 related N-donor ligands: syntheses, structures and properties
;
_journal_issue 1
_journal_name_full CrystEngComm
_journal_page_first 286
_journal_paper_doi 10.1039/c1ce05877k
_journal_volume 14
_journal_year 2012
_chemical_formula_moiety 'C32 H30 N12 O10 Zn2, 3(H2 O)'
_chemical_formula_sum 'C32 H36 N12 O13 Zn2'
_chemical_formula_weight 927.47
_chemical_name_systematic
;
?
;
_space_group_IT_number 14
_symmetry_cell_setting monoclinic
_symmetry_space_group_name_Hall '-P 2yn'
_symmetry_space_group_name_H-M 'P 1 21/n 1'
_atom_sites_solution_hydrogens geom
_atom_sites_solution_primary direct
_atom_sites_solution_secondary difmap
_audit_creation_method SHELXL-97
_cell_angle_alpha 90.000(5)
_cell_angle_beta 101.446(5)
_cell_angle_gamma 90.000(5)
_cell_formula_units_Z 4
_cell_length_a 13.088(5)
_cell_length_b 16.376(5)
_cell_length_c 18.092(5)
_cell_measurement_reflns_used 1753
_cell_measurement_temperature 293(2)
_cell_measurement_theta_max 29.1369
_cell_measurement_theta_min 2.8048
_cell_volume 3801(2)
_computing_cell_refinement CrysAlis
_computing_data_collection 'CrysAlis (Oxford Diffraction, 2006)'
_computing_data_reduction CrysAlis
_computing_structure_refinement 'SHELXL-97 (Sheldrick, 1997)'
_computing_structure_solution 'SHELXS-97 (Sheldrick, 1997)'
_diffrn_ambient_temperature 293(2)
_diffrn_detector_area_resol_mean 10.0
_diffrn_measured_fraction_theta_full 0.994
_diffrn_measured_fraction_theta_max 0.994
_diffrn_measurement_device_type 'Oxford Diffraction Gemini R Ultra'
_diffrn_measurement_method '\w scan'
_diffrn_radiation_monochromator graphite
_diffrn_radiation_source 'fine-focus sealed tube'
_diffrn_radiation_type MoK\a
_diffrn_radiation_wavelength 0.71069
_diffrn_reflns_av_R_equivalents 0.0683
_diffrn_reflns_av_sigmaI/netI 0.1196
_diffrn_reflns_limit_h_max 15
_diffrn_reflns_limit_h_min -12
_diffrn_reflns_limit_k_max 14
_diffrn_reflns_limit_k_min -19
_diffrn_reflns_limit_l_max 21
_diffrn_reflns_limit_l_min -20
_diffrn_reflns_number 14999
_diffrn_reflns_theta_full 25.35
_diffrn_reflns_theta_max 25.35
_diffrn_reflns_theta_min 2.81
_exptl_absorpt_coefficient_mu 1.344
_exptl_absorpt_correction_T_max 1.00000
_exptl_absorpt_correction_T_min 0.98372
_exptl_absorpt_correction_type multi-scan
_exptl_absorpt_process_details
;
CrysAlis (Oxford Diffraction, 2006)
;
_exptl_crystal_colour colourless
_exptl_crystal_density_diffrn 1.621
_exptl_crystal_density_method 'not measured'
_exptl_crystal_description block
_exptl_crystal_F_000 1904
_exptl_crystal_size_max 0.20
_exptl_crystal_size_mid 0.18
_exptl_crystal_size_min 0.17
_refine_diff_density_max 0.455
_refine_diff_density_min -0.335
_refine_diff_density_rms 0.079
_refine_ls_extinction_method none
_refine_ls_goodness_of_fit_ref 0.985
_refine_ls_hydrogen_treatment mconstr
_refine_ls_matrix_type full
_refine_ls_number_parameters 532
_refine_ls_number_reflns 6920
_refine_ls_number_restraints 1
_refine_ls_restrained_S_all 0.986
_refine_ls_R_factor_all 0.1319
_refine_ls_R_factor_gt 0.0605
_refine_ls_shift/su_max 0.002
_refine_ls_shift/su_mean 0.000
_refine_ls_structure_factor_coef Fsqd
_refine_ls_weighting_details 'calc w=1/[\s^2^(Fo^2^)+(0.0240P)^2^+0.0000P] where P=(Fo^2^+2Fc^2^)/3'
_refine_ls_weighting_scheme calc
_refine_ls_wR_factor_gt 0.0866
_refine_ls_wR_factor_ref 0.1076
_reflns_number_gt 3880
_reflns_number_total 6920
_reflns_threshold_expression >2\s(I)
_cod_data_source_file c1ce05877k.txt
_cod_data_source_block compound-8
_cod_original_sg_symbol_H-M 'p 21/n'
_cod_database_code 7207058

loop_
_symmetry_equiv_pos_as_xyz
'x, y, z'
'-x+1/2, y+1/2, -z+1/2'
'-x, -y, -z'
'x-1/2, -y-1/2, z-1/2'

loop_
_atom_site_label
_atom_site_type_symbol
_atom_site_fract_x
_atom_site_fract_y
_atom_site_fract_z
_atom_site_U_iso_or_equiv
_atom_site_adp_type
_atom_site_occupancy
_atom_site_symmetry_multiplicity
_atom_site_calc_flag
_atom_site_refinement_flags
Zn1 Zn 0.40146(4) 0.20157(4) 0.18385(3) 0.03684(18) Uani 1 1 d .
Zn2 Zn 0.44739(4) 0.28433(4) -0.30769(3) 0.03776(18) Uani 1 1 d .
C1 C 0.3349(4) 0.2523(3) 0.0436(3) 0.0434(14) Uani 1 1 d .
C2 C 0.3166(4) 0.3600(3) -0.2171(3) 0.0382(13) Uani 1 1 d .
C3 C 0.2794(4) 0.3627(3) -0.1429(2) 0.0317(12) Uani 1 1 d .
C4 C 0.3243(4) 0.3107(3) -0.0848(2) 0.0348(12) Uani 1 1 d .
H4 H 0.3796 0.2771 -0.0903 0.042 Uiso 1 1 calc R
C5 C 0.2866(4) 0.3091(3) -0.0188(2) 0.0342(12) Uani 1 1 d .
C6 C 0.2060(4) 0.3607(3) -0.0093(3) 0.0358(13) Uani 1 1 d .
H6 H 0.1819 0.3598 0.0357 0.043 Uiso 1 1 calc R
C7 C 0.1612(4) 0.4133(3) -0.0664(3) 0.0334(12) Uani 1 1 d .
C8 C 0.1992(4) 0.4136(3) -0.1332(2) 0.0334(12) Uani 1 1 d .
H8 H 0.1699 0.4488 -0.1719 0.040 Uiso 1 1 calc R
C9 C 0.0449(3) 0.4704(3) 0.0062(2) 0.0352(13) Uani 1 1 d .
H9A H 0.1004 0.4897 0.0462 0.042 Uiso 1 1 calc R
H9B H 0.0223 0.4172 0.0203 0.042 Uiso 1 1 calc R
C10 C 0.3054(5) 0.1546(4) 0.2889(3) 0.0462(15) Uani 1 1 d .
C11 C 0.3804(5) 0.2061(3) 0.5661(3) 0.0445(14) Uani 1 1 d .
C12 C 0.2806(4) 0.1396(3) 0.3665(3) 0.0375(13) Uani 1 1 d .
C13 C 0.3406(4) 0.1748(3) 0.4299(3) 0.0383(13) Uani 1 1 d .
H13 H 0.3987 0.2059 0.4257 0.046 Uiso 1 1 calc R
C14 C 0.3145(4) 0.1641(3) 0.5001(3) 0.0368(13) Uani 1 1 d .
C15 C 0.2293(4) 0.1165(3) 0.5062(3) 0.0419(14) Uani 1 1 d .
H15 H 0.2111 0.1096 0.5529 0.050 Uiso 1 1 calc R
C16 C 0.1713(4) 0.0793(3) 0.4433(3) 0.0462(15) Uani 1 1 d .
C17 C 0.1980(4) 0.0912(3) 0.3730(3) 0.0465(15) Uani 1 1 d .
H17 H 0.1594 0.0659 0.3304 0.056 Uiso 1 1 calc R
C18 C 0.0481(4) 0.0254(4) 0.5098(3) 0.0563(17) Uani 1 1 d .
H18A H 0.0318 0.0794 0.5262 0.068 Uiso 1 1 calc R
H18B H 0.0985 0.0000 0.5497 0.068 Uiso 1 1 calc R
C19 C 0.5228(4) 0.0606(4) 0.1311(3) 0.0446(14) Uani 1 1 d .
H19 H 0.5343 0.0872 0.0881 0.054 Uiso 1 1 calc R
C20 C 0.4769(4) 0.0310(4) 0.2323(3) 0.0429(14) Uani 1 1 d .
H20 H 0.4480 0.0357 0.2751 0.051 Uiso 1 1 calc R
C21 C 0.6100(4) -0.0736(4) 0.1136(3) 0.0584(17) Uani 1 1 d .
H21A H 0.6104 -0.0547 0.0628 0.070 Uiso 1 1 calc R
H21B H 0.5733 -0.1253 0.1097 0.070 Uiso 1 1 calc R
C22 C 0.7223(4) -0.0872(4) 0.1547(3) 0.0522(15) Uani 1 1 d .
H22A H 0.7568 -0.1226 0.1244 0.063 Uiso 1 1 calc R
H22B H 0.7585 -0.0352 0.1598 0.063 Uiso 1 1 calc R
C23 C 0.7310(4) -0.1242(4) 0.2312(3) 0.0570(16) Uani 1 1 d .
H23A H 0.7058 -0.0856 0.2642 0.068 Uiso 1 1 calc R
H23B H 0.6876 -0.1727 0.2275 0.068 Uiso 1 1 calc R
C24 C 0.8859(4) -0.2169(4) 0.2730(3) 0.0649(18) Uani 1 1 d D
H24 H 0.8520 -0.2663 0.2603 0.078 Uiso 1 1 calc R
C25 C 0.9965(5) -0.1298(4) 0.3119(4) 0.079(2) Uani 1 1 d D
H25 H 1.0598 -0.1051 0.3323 0.095 Uiso 1 1 calc R
C26 C 0.6144(4) 0.2031(3) -0.1917(3) 0.0474(14) Uani 1 1 d .
H26 H 0.5921 0.2268 -0.1510 0.057 Uiso 1 1 calc R
N8 N 0.7061(4) 0.1295(4) -0.2562(3) 0.0783(17) Uani 1 1 d .
C28 C 0.7687(4) 0.1216(4) -0.1216(3) 0.0594(17) Uani 1 1 d .
H28A H 0.7691 0.1564 -0.0782 0.071 Uiso 1 1 calc R
H28B H 0.8380 0.1227 -0.1331 0.071 Uiso 1 1 calc R
C29 C 0.7431(4) 0.0356(3) -0.1023(3) 0.0446(14) Uani 1 1 d .
H29A H 0.7259 0.0038 -0.1484 0.054 Uiso 1 1 calc R
H29B H 0.6822 0.0363 -0.0792 0.054 Uiso 1 1 calc R
C30 C 0.8332(4) -0.0056(4) -0.0486(3) 0.0582(17) Uani 1 1 d .
H30A H 0.8664 0.0336 -0.0112 0.070 Uiso 1 1 calc R
H30B H 0.8065 -0.0500 -0.0223 0.070 Uiso 1 1 calc R
C31 C 0.9279(4) -0.1127(4) -0.1069(3) 0.0472(14) Uani 1 1 d .
H31 H 0.8957 -0.1582 -0.0911 0.057 Uiso 1 1 calc R
C32 C 1.0208(4) -0.0362(4) -0.1576(3) 0.0525(15) Uani 1 1 d .
H32 H 1.0687 -0.0186 -0.1859 0.063 Uiso 1 1 calc R
N1 N 0.4733(3) 0.0925(3) 0.1816(2) 0.0373(11) Uani 1 1 d .
N2 N 0.5237(3) -0.0348(3) 0.2166(3) 0.0482(12) Uani 1 1 d .
N3 N 0.5532(3) -0.0144(3) 0.1507(2) 0.0439(11) Uani 1 1 d .
N4 N 0.8401(3) -0.1463(3) 0.2639(2) 0.0481(12) Uani 1 1 d .
N5 N 0.9098(4) -0.0886(3) 0.2900(3) 0.0866(19) Uani 1 1 d .
N6 N 0.9851(3) -0.2103(3) 0.3023(2) 0.0426(11) Uani 1 1 d .
N7 N 0.5704(3) 0.2151(3) -0.2613(3) 0.0481(12) Uani 1 1 d .
C27 C 0.6302(5) 0.1695(4) -0.3001(4) 0.074(2) Uani 1 1 d .
H27 H 0.6182 0.1670 -0.3524 0.089 Uiso 1 1 calc R
N9 N 0.6946(3) 0.1535(3) -0.1856(3) 0.0499(12) Uani 1 1 d .
N10 N 0.9099(3) -0.0374(3) -0.0896(2) 0.0440(12) Uani 1 1 d .
N11 N 0.9705(4) 0.0141(3) -0.1221(3) 0.0579(13) Uani 1 1 d .
N12 N 0.9984(3) -0.1152(3) -0.1504(2) 0.0381(11) Uani 1 1 d .
O1 O 0.2986(2) 0.2526(2) 0.10346(18) 0.0449(9) Uani 1 1 d .
O2 O 0.4098(3) 0.2083(3) 0.03621(19) 0.0639(12) Uani 1 1 d .
O3 O 0.3943(3) 0.3133(2) -0.21807(17) 0.0478(10) Uani 1 1 d .
O4 O 0.2679(3) 0.3981(2) -0.27164(18) 0.0544(11) Uani 1 1 d .
O5 O 0.0806(2) 0.4653(2) -0.06329(17) 0.0427(9) Uani 1 1 d .
O6 O 0.3786(3) 0.2041(3) 0.28767(19) 0.0630(11) Uani 1 1 d .
O7 O 0.2574(3) 0.1188(3) 0.2337(2) 0.0660(12) Uani 1 1 d .
O8 O 0.4709(3) 0.2249(3) 0.5641(2) 0.0684(13) Uani 1 1 d .
O9 O 0.3380(3) 0.2215(2) 0.62285(19) 0.0507(10) Uani 1 1 d .
O10 O 0.0876(3) 0.0300(3) 0.4423(2) 0.0650(12) Uani 1 1 d .
O1W O 0.2298(4) 0.3959(4) -0.4309(3) 0.1147(19) Uani 1 1 d .
O2W O 0.5902(4) 0.2122(4) -0.0139(3) 0.124(2) Uani 1 1 d .
O3W O 1.0702(5) 0.1784(5) -0.0804(5) 0.202(3) Uani 1 1 d .

loop_
_atom_site_aniso_label
_atom_site_aniso_U_11
_atom_site_aniso_U_22
_atom_site_aniso_U_33
_atom_site_aniso_U_23
_atom_site_aniso_U_13
_atom_site_aniso_U_12
Zn1 0.0395(3) 0.0399(4) 0.0318(3) 0.0061(3) 0.0088(3) 0.0023(3)
Zn2 0.0419(4) 0.0372(4) 0.0390(3) -0.0014(3) 0.0197(3) -0.0006(3)
C1 0.045(3) 0.049(4) 0.038(3) 0.002(3) 0.011(3) 0.009(3)
C2 0.048(3) 0.039(4) 0.030(3) -0.004(3) 0.015(3) -0.014(3)
C3 0.039(3) 0.029(3) 0.027(3) 0.000(2) 0.009(2) 0.001(3)
C4 0.035(3) 0.037(3) 0.034(3) 0.000(2) 0.011(2) 0.011(3)
C5 0.039(3) 0.034(3) 0.031(3) -0.002(2) 0.010(2) 0.010(3)
C6 0.045(3) 0.039(3) 0.028(3) 0.007(2) 0.018(2) 0.007(3)
C7 0.036(3) 0.037(3) 0.030(3) 0.000(2) 0.012(2) 0.007(3)
C8 0.038(3) 0.031(3) 0.030(3) 0.007(2) 0.004(2) 0.003(3)
C9 0.037(3) 0.037(3) 0.036(3) 0.007(2) 0.017(2) 0.007(2)
C10 0.050(4) 0.044(4) 0.049(4) 0.010(3) 0.021(3) 0.021(3)
C11 0.056(4) 0.031(3) 0.049(3) -0.006(3) 0.016(3) -0.001(3)
C12 0.049(3) 0.031(3) 0.036(3) 0.005(2) 0.017(3) 0.001(3)
C13 0.040(3) 0.029(3) 0.050(3) 0.001(3) 0.019(3) 0.003(3)
C14 0.041(3) 0.036(3) 0.038(3) -0.001(2) 0.018(2) 0.001(3)
C15 0.050(3) 0.046(4) 0.035(3) -0.001(3) 0.021(3) -0.006(3)
C16 0.049(4) 0.051(4) 0.039(3) 0.005(3) 0.012(3) -0.009(3)
C17 0.048(3) 0.053(4) 0.038(3) -0.003(3) 0.005(3) -0.002(3)
C18 0.045(3) 0.078(5) 0.049(4) 0.006(3) 0.018(3) -0.019(3)
C19 0.041(3) 0.050(4) 0.045(3) 0.008(3) 0.012(3) 0.004(3)
C20 0.035(3) 0.045(4) 0.050(3) 0.008(3) 0.011(3) 0.005(3)
C21 0.053(4) 0.059(4) 0.062(4) -0.020(3) 0.008(3) 0.010(3)
C22 0.045(3) 0.055(4) 0.060(4) -0.006(3) 0.018(3) 0.006(3)
C23 0.042(3) 0.054(4) 0.080(4) 0.012(3) 0.025(3) 0.010(3)
C24 0.050(4) 0.031(4) 0.110(5) -0.011(4) 0.006(4) 0.001(3)
C25 0.063(4) 0.040(4) 0.119(6) -0.002(4) -0.018(4) 0.000(4)
C26 0.046(3) 0.035(3) 0.062(4) 0.002(3) 0.014(3) -0.002(3)
N8 0.084(4) 0.080(4) 0.082(4) 0.010(3) 0.043(3) 0.032(4)
C28 0.041(3) 0.050(4) 0.081(4) -0.001(3) -0.002(3) 0.003(3)
C29 0.037(3) 0.047(4) 0.050(3) -0.010(3) 0.009(3) 0.002(3)
C30 0.060(4) 0.072(5) 0.047(3) -0.003(3) 0.019(3) 0.021(4)
C31 0.049(4) 0.044(4) 0.051(4) 0.005(3) 0.016(3) 0.007(3)
C32 0.041(3) 0.046(4) 0.074(4) 0.005(3) 0.022(3) 0.004(3)
N1 0.033(2) 0.038(3) 0.041(3) 0.006(2) 0.009(2) 0.005(2)
N2 0.042(3) 0.042(3) 0.062(3) 0.009(2) 0.013(2) 0.005(2)
N3 0.037(3) 0.044(3) 0.050(3) -0.003(2) 0.007(2) 0.002(2)
N4 0.043(3) 0.043(3) 0.062(3) 0.003(3) 0.021(2) 0.001(3)
N5 0.078(4) 0.053(4) 0.114(5) -0.005(3) -0.018(4) 0.012(4)
N6 0.037(3) 0.041(3) 0.049(3) -0.003(2) 0.005(2) -0.003(2)
N7 0.051(3) 0.041(3) 0.058(3) 0.010(3) 0.024(2) 0.008(3)
C27 0.091(5) 0.076(5) 0.065(4) 0.017(4) 0.040(4) 0.041(4)
N9 0.042(3) 0.040(3) 0.068(3) 0.000(3) 0.012(3) 0.000(3)
N10 0.042(3) 0.047(3) 0.042(3) -0.006(2) 0.005(2) 0.012(3)
N11 0.046(3) 0.041(3) 0.090(4) -0.006(3) 0.021(3) 0.002(3)
N12 0.038(3) 0.036(3) 0.043(3) 0.000(2) 0.016(2) 0.003(2)
O1 0.042(2) 0.060(3) 0.035(2) 0.0138(18) 0.0147(16) 0.0168(19)
O2 0.073(3) 0.077(3) 0.049(2) 0.020(2) 0.029(2) 0.040(3)
O3 0.056(2) 0.056(3) 0.038(2) 0.0008(18) 0.0235(17) 0.016(2)
O4 0.066(2) 0.070(3) 0.030(2) 0.018(2) 0.0174(18) 0.014(2)
O5 0.044(2) 0.052(3) 0.037(2) 0.0096(17) 0.0206(16) 0.0177(19)
O6 0.093(3) 0.059(3) 0.048(2) 0.005(2) 0.040(2) -0.002(3)
O7 0.063(3) 0.098(4) 0.040(2) 0.002(2) 0.015(2) 0.013(3)
O8 0.052(3) 0.083(4) 0.075(3) -0.030(2) 0.025(2) -0.026(3)
O9 0.056(2) 0.052(3) 0.048(2) -0.0070(19) 0.0205(18) -0.006(2)
O10 0.054(2) 0.091(4) 0.055(3) -0.005(2) 0.022(2) -0.034(2)
O1W 0.104(4) 0.155(6) 0.094(4) -0.017(3) 0.042(3) -0.007(4)
O2W 0.097(4) 0.158(6) 0.129(4) -0.001(4) 0.052(3) 0.004(4)
O3W 0.145(6) 0.129(7) 0.356(11) -0.048(6) 0.109(6) -0.017(5)

loop_
_atom_type_symbol
_atom_type_description
_atom_type_scat_dispersion_real
_atom_type_scat_dispersion_imag
_atom_type_scat_source
C C 0.0033 0.0016 'International Tables Vol C Tables 4.2.6.8 and 6.1.1.4'
H H 0.0000 0.0000 'International Tables Vol C Tables 4.2.6.8 and 6.1.1.4'
N N 0.0061 0.0033 'International Tables Vol C Tables 4.2.6.8 and 6.1.1.4'
O O 0.0106 0.0060 'International Tables Vol C Tables 4.2.6.8 and 6.1.1.4'
Zn Zn 0.2839 1.4301 'International Tables Vol C Tables 4.2.6.8 and 6.1.1.4'

loop_
_geom_angle_atom_site_label_1
_geom_angle_atom_site_label_2
_geom_angle_atom_site_label_3
_geom_angle
_geom_angle_site_symmetry_1
_geom_angle_site_symmetry_3
O6 Zn1 O1 119.24(16) . .
O6 Zn1 N1 101.41(17) . .
O1 Zn1 N1 127.94(15) . .
O6 Zn1 N6 96.43(18) . 2_655
O1 Zn1 N6 99.46(16) . 2_655
N1 Zn1 N6 107.21(17) . 2_655
O6 Zn1 C10 27.91(16) . .
O1 Zn1 C10 107.95(16) . .
N1 Zn1 C10 92.74(17) . .
N6 Zn1 C10 124.30(19) 2_655 .
O3 Zn2 O9 108.71(15) . 1_554
O3 Zn2 N12 109.11(17) . 2_654
O9 Zn2 N12 116.74(15) 1_554 2_654
O3 Zn2 N7 100.30(17) . .
O9 Zn2 N7 112.78(17) 1_554 .
N12 Zn2 N7 107.89(17) 2_654 .
O2 C1 O1 122.1(5) . .
O2 C1 C5 120.1(5) . .
O1 C1 C5 117.8(5) . .
O4 C2 O3 125.4(5) . .
O4 C2 C3 119.2(5) . .
O3 C2 C3 115.3(5) . .
C8 C3 C4 119.5(4) . .
C8 C3 C2 121.1(4) . .
C4 C3 C2 119.3(5) . .
C5 C4 C3 119.7(5) . .
C5 C4 H4 120.1 . .
C3 C4 H4 120.1 . .
C4 C5 C6 120.5(4) . .
C4 C5 C1 119.5(5) . .
C6 C5 C1 120.0(4) . .
C7 C6 C5 120.4(4) . .
C7 C6 H6 119.8 . .
C5 C6 H6 119.8 . .
O5 C7 C6 125.1(4) . .
O5 C7 C8 116.4(4) . .
C6 C7 C8 118.6(5) . .
C3 C8 C7 121.3(4) . .
C3 C8 H8 119.3 . .
C7 C8 H8 119.3 . .
O5 C9 C9 106.7(4) . 3_565
O5 C9 H9A 110.4 . .
C9 C9 H9A 110.4 3_565 .
O5 C9 H9B 110.4 . .
C9 C9 H9B 110.4 3_565 .
H9A C9 H9B 108.6 . .
O7 C10 O6 124.5(5) . .
O7 C10 C12 120.5(6) . .
O6 C10 C12 115.0(5) . .
O7 C10 Zn1 77.8(3) . .
O6 C10 Zn1 46.8(3) . .
C12 C10 Zn1 161.1(5) . .
O8 C11 O9 123.0(5) . .
O8 C11 C14 119.8(5) . .
O9 C11 C14 117.1(5) . .
C17 C12 C13 120.1(5) . .
C17 C12 C10 119.4(5) . .
C13 C12 C10 120.5(5) . .
C12 C13 C14 120.2(5) . .
C12 C13 H13 119.9 . .
C14 C13 H13 119.9 . .
C15 C14 C13 119.5(5) . .
C15 C14 C11 122.8(5) . .
C13 C14 C11 117.6(5) . .
C16 C15 C14 120.2(5) . .
C16 C15 H15 119.9 . .
C14 C15 H15 119.9 . .
O10 C16 C15 125.7(5) . .
O10 C16 C17 114.7(5) . .
C15 C16 C17 119.6(5) . .
C12 C17 C16 120.3(5) . .
C12 C17 H17 119.9 . .
C16 C17 H17 119.9 . .
O10 C18 C18 105.1(5) . 3_556
O10 C18 H18A 110.7 . .
C18 C18 H18A 110.7 3_556 .
O10 C18 H18B 110.7 . .
C18 C18 H18B 110.7 3_556 .
H18A C18 H18B 108.8 . .
N3 C19 N1 110.2(5) . .
N3 C19 H19 124.9 . .
N1 C19 H19 124.9 . .
N2 C20 N1 115.1(5) . .
N2 C20 H20 122.5 . .
N1 C20 H20 122.5 . .
N3 C21 C22 113.6(4) . .
N3 C21 H21A 108.8 . .
C22 C21 H21A 108.8 . .
N3 C21 H21B 108.8 . .
C22 C21 H21B 108.8 . .
H21A C21 H21B 107.7 . .
C23 C22 C21 113.6(5) . .
C23 C22 H22A 108.8 . .
C21 C22 H22A 108.8 . .
C23 C22 H22B 108.8 . .
C21 C22 H22B 108.8 . .
H22A C22 H22B 107.7 . .
N4 C23 C22 111.1(4) . .
N4 C23 H23A 109.4 . .
C22 C23 H23A 109.4 . .
N4 C23 H23B 109.4 . .
C22 C23 H23B 109.4 . .
H23A C23 H23B 108.0 . .
N4 C24 N6 112.1(5) . .
N4 C24 H24 124.0 . .
N6 C24 H24 124.0 . .
N5 C25 N6 113.6(5) . .
N5 C25 H25 123.2 . .
N6 C25 H25 123.2 . .
N7 C26 N9 111.8(5) . .
N7 C26 H26 124.1 . .
N9 C26 H26 124.1 . .
C27 N8 N9 102.1(5) . .
N9 C28 C29 112.2(4) . .
N9 C28 H28A 109.2 . .
C29 C28 H28A 109.2 . .
N9 C28 H28B 109.2 . .
C29 C28 H28B 109.2 . .
H28A C28 H28B 107.9 . .
C28 C29 C30 112.4(4) . .
C28 C29 H29A 109.1 . .
C30 C29 H29A 109.1 . .
C28 C29 H29B 109.1 . .
C30 C29 H29B 109.1 . .
H29A C29 H29B 107.9 . .
N10 C30 C29 110.9(4) . .
N10 C30 H30A 109.5 . .
C29 C30 H30A 109.5 . .
N10 C30 H30B 109.5 . .
C29 C30 H30B 109.5 . .
H30A C30 H30B 108.1 . .
N10 C31 N12 110.6(5) . .
N10 C31 H31 124.7 . .
N12 C31 H31 124.7 . .
N11 C32 N12 115.0(5) . .
N11 C32 H32 122.5 . .
N12 C32 H32 122.5 . .
C19 N1 C20 102.5(5) . .
C19 N1 Zn1 130.8(4) . .
C20 N1 Zn1 126.6(4) . .
C20 N2 N3 102.4(4) . .
C19 N3 N2 109.9(4) . .
C19 N3 C21 130.4(5) . .
N2 N3 C21 119.8(5) . .
C24 N4 N5 108.7(4) . .
C24 N4 C23 130.9(5) . .
N5 N4 C23 120.5(5) . .
C25 N5 N4 103.5(5) . .
C24 N6 C25 102.1(4) . .
C24 N6 Zn1 129.0(4) . 2_645
C25 N6 Zn1 128.4(4) . 2_645
C26 N7 C27 103.1(5) . .
C26 N7 Zn2 131.1(4) . .
C27 N7 Zn2 125.8(4) . .
N8 C27 N7 113.7(6) . .
N8 C27 H27 123.2 . .
N7 C27 H27 123.2 . .
C26 N9 N8 109.3(5) . .
C26 N9 C28 133.3(5) . .
N8 N9 C28 117.3(5) . .
C31 N10 N11 109.3(5) . .
C31 N10 C30 129.4(5) . .
N11 N10 C30 121.0(5) . .
C32 N11 N10 102.4(5) . .
C31 N12 C32 102.7(5) . .
C31 N12 Zn2 126.2(4) . 2_644
C32 N12 Zn2 131.1(4) . 2_644
C1 O1 Zn1 108.3(3) . .
C2 O3 Zn2 125.1(3) . .
C7 O5 C9 117.6(3) . .
C10 O6 Zn1 105.3(4) . .
C11 O9 Zn2 103.6(3) . 1_556
C16 O10 C18 116.8(4) . .

loop_
_geom_bond_atom_site_label_1
_geom_bond_atom_site_label_2
_geom_bond_distance
_geom_bond_site_symmetry_2
Zn1 O6 1.960(3) .
Zn1 O1 1.962(3) .
Zn1 N1 2.022(4) .
Zn1 N6 2.050(4) 2_655
Zn1 C10 2.594(6) .
Zn2 O3 1.946(3) .
Zn2 O9 1.993(3) 1_554
Zn2 N12 1.999(4) 2_654
Zn2 N7 2.011(4) .
C1 O2 1.245(6) .
C1 O1 1.266(6) .
C1 C5 1.502(7) .
C2 O4 1.233(6) .
C2 O3 1.274(6) .
C2 C3 1.517(6) .
C3 C8 1.378(6) .
C3 C4 1.390(6) .
C4 C5 1.380(6) .
C4 H4 0.9300 .
C5 C6 1.389(6) .
C6 C7 1.382(6) .
C6 H6 0.9300 .
C7 O5 1.366(5) .
C7 C8 1.396(6) .
C8 H8 0.9300 .
C9 O5 1.428(5) .
C9 C9 1.505(8) 3_565
C9 H9A 0.9700 .
C9 H9B 0.9700 .
C10 O7 1.219(6) .
C10 O6 1.259(6) .
C10 C12 1.524(7) .
C11 O8 1.230(6) .
C11 O9 1.285(6) .
C11 C14 1.495(7) .
C12 C17 1.363(7) .
C12 C13 1.382(6) .
C13 C14 1.389(6) .
C13 H13 0.9300 .
C14 C15 1.383(6) .
C15 C16 1.379(7) .
C15 H15 0.9300 .
C16 O10 1.358(6) .
C16 C17 1.398(7) .
C17 H17 0.9300 .
C18 O10 1.419(6) .
C18 C18 1.493(9) 3_556
C18 H18A 0.9700 .
C18 H18B 0.9700 .
C19 N3 1.317(6) .
C19 N1 1.329(6) .
C19 H19 0.9300 .
C20 N2 1.299(6) .
C20 N1 1.356(6) .
C20 H20 0.9300 .
C21 N3 1.463(6) .
C21 C22 1.526(6) .
C21 H21A 0.9700 .
C21 H21B 0.9700 .
C22 C23 1.494(7) .
C22 H22A 0.9700 .
C22 H22B 0.9700 .
C23 N4 1.479(6) .
C23 H23A 0.9700 .
C23 H23B 0.9700 .
C24 N4 1.297(7) .
C24 N6 1.306(6) .
C24 H24 0.9300 .
C25 N5 1.311(7) .
C25 N6 1.335(7) .
C25 H25 0.9300 .
C26 N7 1.291(6) .
C26 N9 1.315(6) .
C26 H26 0.9300 .
N8 C27 1.316(7) .
N8 N9 1.373(6) .
C28 N9 1.452(6) .
C28 C29 1.505(7) .
C28 H28A 0.9700 .
C28 H28B 0.9700 .
C29 C30 1.529(7) .
C29 H29A 0.9700 .
C29 H29B 0.9700 .
C30 N10 1.458(6) .
C30 H30A 0.9700 .
C30 H30B 0.9700 .
C31 N10 1.305(6) .
C31 N12 1.327(6) .
C31 H31 0.9300 .
C32 N11 1.302(7) .
C32 N12 1.338(6) .
C32 H32 0.9300 .
N2 N3 1.366(6) .
N4 N5 1.332(6) .
N6 Zn1 2.050(4) 2_645
N7 C27 1.371(7) .
C27 H27 0.9300 .
N10 N11 1.368(6) .
N12 Zn2 1.999(4) 2_644
O9 Zn2 1.993(3) 1_556

loop_
_geom_torsion_atom_site_label_1
_geom_torsion_atom_site_label_2
_geom_torsion_atom_site_label_3
_geom_torsion_atom_site_label_4
_geom_torsion
_geom_torsion_site_symmetry_1
_geom_torsion_site_symmetry_4
O4 C2 C3 C8 -7.0(7) . .
O3 C2 C3 C8 176.9(4) . .
O4 C2 C3 C4 170.6(5) . .
O3 C2 C3 C4 -5.5(7) . .
C8 C3 C4 C5 1.6(7) . .
C2 C3 C4 C5 -176.0(4) . .
C3 C4 C5 C6 -1.7(7) . .
C3 C4 C5 C1 179.4(4) . .
O2 C1 C5 C4 1.6(8) . .
O1 C1 C5 C4 179.8(5) . .
O2 C1 C5 C6 -177.3(5) . .
O1 C1 C5 C6 0.9(7) . .
C4 C5 C6 C7 1.1(7) . .
C1 C5 C6 C7 179.9(5) . .
C5 C6 C7 O5 178.8(4) . .
C5 C6 C7 C8 -0.3(7) . .
C4 C3 C8 C7 -0.8(7) . .
C2 C3 C8 C7 176.7(4) . .
O5 C7 C8 C3 -179.0(4) . .
C6 C7 C8 C3 0.2(7) . .
O6 Zn1 C10 O7 176.3(6) . .
O1 Zn1 C10 O7 57.3(3) . .
N1 Zn1 C10 O7 -74.2(3) . .
N6 Zn1 C10 O7 172.8(3) 2_655 .
O1 Zn1 C10 O6 -119.1(3) . .
N1 Zn1 C10 O6 109.5(4) . .
N6 Zn1 C10 O6 -3.6(4) 2_655 .
O6 Zn1 C10 C12 -16.8(10) . .
O1 Zn1 C10 C12 -135.8(11) . .
N1 Zn1 C10 C12 92.7(11) . .
N6 Zn1 C10 C12 -20.4(12) 2_655 .
O7 C10 C12 C17 -5.8(8) . .
O6 C10 C12 C17 175.7(5) . .
Zn1 C10 C12 C17 -170.9(9) . .
O7 C10 C12 C13 174.5(5) . .
O6 C10 C12 C13 -4.0(7) . .
Zn1 C10 C12 C13 9.4(14) . .
C17 C12 C13 C14 -2.8(7) . .
C10 C12 C13 C14 176.8(5) . .
C12 C13 C14 C15 1.3(7) . .
C12 C13 C14 C11 -178.0(5) . .
O8 C11 C14 C15 156.6(5) . .
O9 C11 C14 C15 -23.8(8) . .
O8 C11 C14 C13 -24.1(8) . .
O9 C11 C14 C13 155.4(5) . .
C13 C14 C15 C16 0.7(8) . .
C11 C14 C15 C16 179.9(5) . .
C14 C15 C16 O10 178.6(5) . .
C14 C15 C16 C17 -1.1(8) . .
C13 C12 C17 C16 2.3(8) . .
C10 C12 C17 C16 -177.3(5) . .
O10 C16 C17 C12 179.8(5) . .
C15 C16 C17 C12 -0.4(8) . .
N3 C21 C22 C23 64.3(7) . .
C21 C22 C23 N4 172.2(5) . .
N9 C28 C29 C30 166.2(5) . .
C28 C29 C30 N10 -81.5(6) . .
N3 C19 N1 C20 0.0(5) . .
N3 C19 N1 Zn1 -176.8(3) . .
N2 C20 N1 C19 -0.2(6) . .
N2 C20 N1 Zn1 176.8(3) . .
O6 Zn1 N1 C19 -168.4(4) . .
O1 Zn1 N1 C19 49.5(5) . .
N6 Zn1 N1 C19 -67.9(4) 2_655 .
C10 Zn1 N1 C19 164.9(4) . .
O6 Zn1 N1 C20 15.5(4) . .
O1 Zn1 N1 C20 -126.6(4) . .
N6 Zn1 N1 C20 116.0(4) 2_655 .
C10 Zn1 N1 C20 -11.2(4) . .
N1 C20 N2 N3 0.3(6) . .
N1 C19 N3 N2 0.1(6) . .
N1 C19 N3 C21 -179.9(4) . .
C20 N2 N3 C19 -0.2(5) . .
C20 N2 N3 C21 179.8(4) . .
C22 C21 N3 C19 108.2(6) . .
C22 C21 N3 N2 -71.8(6) . .
N6 C24 N4 N5 -1.9(7) . .
N6 C24 N4 C23 177.9(5) . .
C22 C23 N4 C24 -105.8(7) . .
C22 C23 N4 N5 74.0(7) . .
N6 C25 N5 N4 -1.0(8) . .
C24 N4 N5 C25 1.7(7) . .
C23 N4 N5 C25 -178.2(5) . .
N4 C24 N6 C25 1.2(7) . .
N4 C24 N6 Zn1 -171.1(4) . 2_645
N5 C25 N6 C24 -0.1(8) . .
N5 C25 N6 Zn1 172.3(4) . 2_645
N9 C26 N7 C27 -0.8(6) . .
N9 C26 N7 Zn2 -179.2(4) . .
O3 Zn2 N7 C26 -10.4(5) . .
O9 Zn2 N7 C26 -125.9(5) 1_554 .
N12 Zn2 N7 C26 103.7(5) 2_654 .
O3 Zn2 N7 C27 171.4(5) . .
O9 Zn2 N7 C27 55.9(5) 1_554 .
N12 Zn2 N7 C27 -74.5(5) 2_654 .
N9 N8 C27 N7 -1.7(7) . .
C26 N7 C27 N8 1.6(7) . .
Zn2 N7 C27 N8 -179.9(4) . .
N7 C26 N9 N8 -0.2(6) . .
N7 C26 N9 C28 179.7(5) . .
C27 N8 N9 C26 1.1(6) . .
C27 N8 N9 C28 -178.8(5) . .
C29 C28 N9 C26 100.9(7) . .
C29 C28 N9 N8 -79.2(6) . .
N12 C31 N10 N11 -0.2(6) . .
N12 C31 N10 C30 174.6(4) . .
C29 C30 N10 C31 -105.3(6) . .
C29 C30 N10 N11 68.9(6) . .
N12 C32 N11 N10 -0.4(6) . .
C31 N10 N11 C32 0.3(6) . .
C30 N10 N11 C32 -174.9(4) . .
N10 C31 N12 C32 -0.1(5) . .
N10 C31 N12 Zn2 -179.9(3) . 2_644
N11 C32 N12 C31 0.3(6) . .
N11 C32 N12 Zn2 -179.9(3) . 2_644
O2 C1 O1 Zn1 16.1(6) . .
C5 C1 O1 Zn1 -162.1(4) . .
O6 Zn1 O1 C1 172.4(3) . .
N1 Zn1 O1 C1 -51.2(4) . .
N6 Zn1 O1 C1 69.4(4) 2_655 .
C10 Zn1 O1 C1 -159.7(4) . .
O4 C2 O3 Zn2 -5.2(7) . .
C3 C2 O3 Zn2 170.6(3) . .
O9 Zn2 O3 C2 -63.8(4) 1_554 .
N12 Zn2 O3 C2 64.5(4) 2_654 .
N7 Zn2 O3 C2 177.7(4) . .
C6 C7 O5 C9 5.1(7) . .
C8 C7 O5 C9 -175.8(4) . .
C9 C9 O5 C7 -178.6(5) 3_565 .
O7 C10 O6 Zn1 -4.3(7) . .
C12 C10 O6 Zn1 174.1(3) . .
O1 Zn1 O6 C10 72.4(4) . .
N1 Zn1 O6 C10 -73.9(4) . .
N6 Zn1 O6 C10 177.0(3) 2_655 .
O8 C11 O9 Zn2 3.9(7) . 1_556
C14 C11 O9 Zn2 -175.6(4) . 1_556
C15 C16 O10 C18 9.0(8) . .
C17 C16 O10 C18 -171.2(5) . .
C18 C18 O10 C16 174.6(6) 3_556 .
